data_4334107
loop_
_publ_author_name
'Hamid Reza Khavasi'
'Alireza Azhdari Tehrani'

_publ_section_title
;
 Influence of Halogen Bonding Interaction on Supramolecular Assembly of
 Coordination Compounds; Head-to-Tail N...X Synthon Repetitivity
;
_journal_name_full 'Inorganic Chemistry'
_journal_page_first 2891
_journal_page_last 2905
_journal_paper_doi 10.1021/ic3021113
_journal_volume 52
_journal_year 2013
_chemical_formula_moiety 'C11 H8 Br2 Hg1 I1 N3 O1'
_chemical_formula_sum 'C11 H8 Br2 Hg I N3 O'
_chemical_formula_weight 685.49
_chemical_name_systematic
;
 ?
;
_space_group_IT_number 12
_symmetry_cell_setting monoclinic
_symmetry_space_group_name_Hall '-C 2y'
_symmetry_space_group_name_H-M 'C 1 2/m 1'
_atom_sites_solution_hydrogens geom
_atom_sites_solution_primary direct
_atom_sites_solution_secondary difmap
_audit_creation_method SHELXL-97
_cell_angle_alpha 90.00
_cell_angle_beta 104.740(18)
_cell_angle_gamma 90.00
_cell_formula_units_Z 4
_cell_length_a 13.681(3)
_cell_length_b 6.6901(17)
_cell_length_c 17.162(4)
_cell_measurement_temperature 298(2)
_cell_volume 1519.1(6)
_computing_structure_refinement 'SHELXL-97 (Sheldrick, 1997)'
_diffrn_ambient_temperature 298(2)
_diffrn_measured_fraction_theta_full 0.980
_diffrn_measured_fraction_theta_max 0.980
_diffrn_measurement_device_type 'APEX2 CCD area detector'
_diffrn_measurement_method 'phi and omega scans'
_diffrn_radiation_monochromator graphite
_diffrn_radiation_source 'fine-focus sealed tube'
_diffrn_radiation_type MoK\a
_diffrn_radiation_wavelength 0.71073
_diffrn_reflns_av_R_equivalents 0.1489
_diffrn_reflns_av_sigmaI/netI 0.0872
_diffrn_reflns_limit_h_max 18
_diffrn_reflns_limit_h_min -18
_diffrn_reflns_limit_k_max 9
_diffrn_reflns_limit_k_min -9
_diffrn_reflns_limit_l_max 22
_diffrn_reflns_limit_l_min -23
_diffrn_reflns_number 9197
_diffrn_reflns_theta_full 29.37
_diffrn_reflns_theta_max 29.37
_diffrn_reflns_theta_min 2.45
_diffrn_standards_number 0
_exptl_absorpt_coefficient_mu 17.419
_exptl_absorpt_correction_T_max 0.956
_exptl_absorpt_correction_T_min 0.915
_exptl_absorpt_correction_type numerical
_exptl_absorpt_process_details 'shape of crystal determined optically'
_exptl_crystal_colour Yellow
_exptl_crystal_density_diffrn 2.997
_exptl_crystal_description Prism
_exptl_crystal_F_000 1224
_exptl_crystal_size_max 0.20
_exptl_crystal_size_mid 0.10
_exptl_crystal_size_min 0.08
_refine_diff_density_max 3.249
_refine_diff_density_min -2.116
_refine_diff_density_rms 0.436
_refine_ls_extinction_coef 0.0004(3)
_refine_ls_extinction_expression Fc^*^=kFc[1+0.001xFc^2^\l^3^/sin(2\q)]^-1/4^
_refine_ls_extinction_method SHELXL
_refine_ls_goodness_of_fit_ref 1.186
_refine_ls_hydrogen_treatment constr
_refine_ls_matrix_type full
_refine_ls_number_parameters 116
_refine_ls_number_reflns 2225
_refine_ls_number_restraints 0
_refine_ls_restrained_S_all 1.186
_refine_ls_R_factor_all 0.0865
_refine_ls_R_factor_gt 0.0771
_refine_ls_shift/su_max 0.000
_refine_ls_shift/su_mean 0.000
_refine_ls_structure_factor_coef Fsqd
_refine_ls_weighting_details 'calc w=1/[\s^2^(Fo^2^)+(0.1125P)^2^+5.5291P] where P=(Fo^2^+2Fc^2^)/3'
_refine_ls_weighting_scheme calc
_refine_ls_wR_factor_gt 0.1925
_refine_ls_wR_factor_ref 0.2015
_reflns_number_gt 1900
_reflns_number_total 2225
_reflns_threshold_expression >2sigma(I)
_cod_data_source_file ic3021113_si_002_09.cif
_cod_data_source_block 9
_cod_original_cell_volume 1519.0(6)
_cod_original_formula_sum 'C11 H8 Br2 Hg1 I1 N3 O1'
_cod_database_code 4334107

loop_
_symmetry_equiv_pos_as_xyz
'x, y, z'
'-x, y, -z'
'x+1/2, y+1/2, z'
'-x+1/2, y+1/2, -z'
'-x, -y, -z'
'x, -y, z'
'-x+1/2, -y+1/2, -z'
'x+1/2, -y+1/2, z'

loop_
_atom_site_label
_atom_site_type_symbol
_atom_site_fract_x
_atom_site_fract_y
_atom_site_fract_z
_atom_site_U_iso_or_equiv
_atom_site_adp_type
_atom_site_occupancy
_atom_site_symmetry_multiplicity
_atom_site_calc_flag
_atom_site_refinement_flags
C1 C 0.0977(11) 0.0000 0.1892(11) 0.050(4) Uani 1 2 d S
H1 H 0.0275 0.0000 0.1728 0.060 Uiso 1 2 calc SR
C2 C 0.1519(14) 0.0000 0.1326(11) 0.053(4) Uani 1 2 d S
H2 H 0.1170 0.0000 0.0785 0.064 Uiso 1 2 calc SR
C3 C 0.2980(10) 0.0000 0.2311(9) 0.033(2) Uani 1 2 d S
H3 H 0.3682 0.0000 0.2481 0.039 Uiso 1 2 calc SR
C4 C 0.2436(11) 0.0000 0.2878(9) 0.036(3) Uani 1 2 d S
C5 C 0.2974(10) 0.0000 0.3762(8) 0.034(2) Uani 1 2 d S
C6 C 0.2591(9) 0.0000 0.5113(7) 0.029(2) Uani 1 2 d S
C7 C 0.1752(11) 0.0000 0.5430(9) 0.038(3) Uani 1 2 d S
H7 H 0.1103 0.0000 0.5090 0.046 Uiso 1 2 calc SR
C8 C 0.1896(11) 0.0000 0.6264(10) 0.040(3) Uani 1 2 d S
C9 C 0.2856(14) 0.0000 0.6772(10) 0.050(4) Uani 1 2 d S
H9 H 0.2958 0.0000 0.7329 0.060 Uiso 1 2 calc SR
C10 C 0.3684(11) 0.0000 0.6410(9) 0.041(3) Uani 1 2 d S
H10 H 0.4340 0.0000 0.6738 0.050 Uiso 1 2 calc SR
C11 C 0.3539(11) 0.0000 0.5592(9) 0.040(3) Uani 1 2 d S
H11 H 0.4091 0.0000 0.5368 0.047 Uiso 1 2 calc SR
N1 N 0.1439(10) 0.0000 0.2678(8) 0.042(3) Uani 1 2 d S
N2 N 0.2537(11) 0.0000 0.1516(8) 0.042(3) Uani 1 2 d S
N3 N 0.2345(9) 0.0000 0.4269(9) 0.042(3) Uani 1 2 d S
H3A H 0.1709 0.0000 0.4036 0.050 Uiso 1 2 calc SR
O1 O 0.3911(9) 0.0000 0.3984(8) 0.053(3) Uani 1 2 d S
Br1 Br 0.19738(14) 0.0000 -0.07245(11) 0.0541(4) Uani 1 2 d S
Br2 Br 0.51870(14) 0.0000 0.12206(14) 0.0665(6) Uani 1 2 d S
Hg1 Hg 0.34379(4) 0.0000 0.04530(4) 0.0507(3) Uani 1 2 d S
I1 I 0.06484(8) 0.0000 0.67488(7) 0.0468(3) Uani 1 2 d S

loop_
_atom_site_aniso_label
_atom_site_aniso_U_11
_atom_site_aniso_U_22
_atom_site_aniso_U_33
_atom_site_aniso_U_23
_atom_site_aniso_U_13
_atom_site_aniso_U_12
C1 0.023(6) 0.072(9) 0.050(9) 0.000 0.002(6) 0.000
C2 0.048(8) 0.079(10) 0.032(7) 0.000 0.008(6) 0.000
C3 0.028(5) 0.039(5) 0.037(6) 0.000 0.017(5) 0.000
C4 0.039(6) 0.033(5) 0.036(7) 0.000 0.011(5) 0.000
C5 0.033(6) 0.043(6) 0.028(6) 0.000 0.014(5) 0.000
C6 0.023(5) 0.043(5) 0.024(5) 0.000 0.010(4) 0.000
C7 0.035(6) 0.052(7) 0.032(7) 0.000 0.017(5) 0.000
C8 0.035(6) 0.051(6) 0.038(7) 0.000 0.019(6) 0.000
C9 0.052(9) 0.062(9) 0.033(8) 0.000 0.004(7) 0.000
C10 0.030(6) 0.049(7) 0.037(7) 0.000 -0.006(5) 0.000
C11 0.033(6) 0.049(7) 0.033(7) 0.000 0.001(5) 0.000
N1 0.039(6) 0.062(7) 0.026(5) 0.000 0.014(5) 0.000
N2 0.045(7) 0.055(6) 0.032(6) 0.000 0.019(5) 0.000
N3 0.028(5) 0.056(6) 0.042(7) 0.000 0.010(5) 0.000
O1 0.029(5) 0.084(8) 0.046(6) 0.000 0.012(5) 0.000
Br1 0.0450(8) 0.0684(9) 0.0405(8) 0.000 -0.0044(6) 0.000
Br2 0.0378(8) 0.0992(14) 0.0561(11) 0.000 0.0001(8) 0.000
Hg1 0.0341(3) 0.0753(5) 0.0398(4) 0.000 0.0041(2) 0.000
I1 0.0366(5) 0.0682(6) 0.0394(6) 0.000 0.0165(4) 0.000

loop_
_atom_type_symbol
_atom_type_description
_atom_type_scat_dispersion_real
_atom_type_scat_dispersion_imag
_atom_type_scat_source
C C 0.0033 0.0016 'International Tables Vol C Tables 4.2.6.8 and 6.1.1.4'
H H 0.0000 0.0000 'International Tables Vol C Tables 4.2.6.8 and 6.1.1.4'
N N 0.0061 0.0033 'International Tables Vol C Tables 4.2.6.8 and 6.1.1.4'
O O 0.0106 0.0060 'International Tables Vol C Tables 4.2.6.8 and 6.1.1.4'
Br Br -0.2901 2.4595 'International Tables Vol C Tables 4.2.6.8 and 6.1.1.4'
Hg Hg -2.3894 9.2266 'International Tables Vol C Tables 4.2.6.8 and 6.1.1.4'
I I -0.4742 1.8119 'International Tables Vol C Tables 4.2.6.8 and 6.1.1.4'

loop_
_geom_angle_atom_site_label_1
_geom_angle_atom_site_label_2
_geom_angle_atom_site_label_3
_geom_angle
N1 C1 C2 121.1(14)
N1 C1 H1 119.5
C2 C1 H1 119.5
N2 C2 C1 122.9(16)
N2 C2 H2 118.6
C1 C2 H2 118.6
N2 C3 C4 122.3(13)
N2 C3 H3 118.9
C4 C3 H3 118.9
N1 C4 C3 122.0(14)
N1 C4 C5 118.0(13)
C3 C4 C5 120.1(13)
O1 C5 N3 124.8(14)
O1 C5 C4 120.8(13)
N3 C5 C4 114.5(12)
C11 C6 C7 121.7(13)
C11 C6 N3 124.8(13)
C7 C6 N3 113.6(11)
C6 C7 C8 119.1(13)
C6 C7 H7 120.5
C8 C7 H7 120.5
C9 C8 C7 120.9(14)
C9 C8 I1 119.5(13)
C7 C8 I1 119.6(11)
C8 C9 C10 117.3(15)
C8 C9 H9 121.4
C10 C9 H9 121.4
C11 C10 C9 121.7(14)
C11 C10 H10 119.2
C9 C10 H10 119.2
C6 C11 C10 119.4(15)
C6 C11 H11 120.3
C10 C11 H11 120.3
C4 N1 C1 117.0(13)
C3 N2 C2 114.8(13)
C3 N2 Hg1 124.9(10)
C2 N2 Hg1 120.3(11)
C5 N3 C6 129.3(12)
C5 N3 H3A 115.4
C6 N3 H3A 115.4
Br2 Hg1 N2 102.1(3)
Br2 Hg1 Br1 159.07(8)
N2 Hg1 Br1 98.8(3)

loop_
_geom_bond_atom_site_label_1
_geom_bond_atom_site_label_2
_geom_bond_distance
C1 N1 1.34(2)
C1 C2 1.36(3)
C1 H1 0.9300
C2 N2 1.35(2)
C2 H2 0.9300
C3 N2 1.344(19)
C3 C4 1.368(18)
C3 H3 0.9300
C4 N1 1.319(19)
C4 C5 1.51(2)
C5 O1 1.241(18)
C5 N3 1.371(18)
C6 C11 1.348(18)
C6 C7 1.388(17)
C6 N3 1.401(18)
C7 C8 1.39(2)
C7 H7 0.9300
C8 C9 1.38(2)
C8 I1 2.081(14)
C9 C10 1.43(2)
C9 H9 0.9300
C10 C11 1.37(2)
C10 H10 0.9300
C11 H11 0.9300
N2 Hg1 2.449(13)
N3 H3A 0.8600
Br1 Hg1 2.4569(18)
Br2 Hg1 2.420(2)

loop_
_geom_torsion_atom_site_label_1
_geom_torsion_atom_site_label_2
_geom_torsion_atom_site_label_3
_geom_torsion_atom_site_label_4
_geom_torsion
N1 C1 C2 N2 0.000(2)
N2 C3 C4 N1 0.000(2)
N2 C3 C4 C5 180.000(2)
N1 C4 C5 O1 180.000(3)
C3 C4 C5 O1 0.000(2)
N1 C4 C5 N3 0.000(2)
C3 C4 C5 N3 180.000(2)
C11 C6 C7 C8 0.000(5)
N3 C6 C7 C8 180.000(4)
C6 C7 C8 C9 0.000(5)
C6 C7 C8 I1 180.000(3)
C7 C8 C9 C10 0.000(6)
I1 C8 C9 C10 180.000(4)
C8 C9 C10 C11 0.000(6)
C7 C6 C11 C10 0.000(4)
N3 C6 C11 C10 180.000(4)
C9 C10 C11 C6 0.000(5)
C3 C4 N1 C1 0.000(2)
C5 C4 N1 C1 180.000(2)
C2 C1 N1 C4 0.000(2)
C4 C3 N2 C2 0.000(2)
C4 C3 N2 Hg1 180.000(2)
C1 C2 N2 C3 0.000(1)
C1 C2 N2 Hg1 180.000(1)
O1 C5 N3 C6 0.000(4)
C4 C5 N3 C6 180.000(3)
C11 C6 N3 C5 0.000(4)
C7 C6 N3 C5 180.000(3)
C3 N2 Hg1 Br2 0.000(1)
C2 N2 Hg1 Br2 180.0
C3 N2 Hg1 Br1 180.000(1)
C2 N2 Hg1 Br1 0.0
